data_2221714
loop_
_publ_author_name
'Ustaba\,s, Re\,sat'
'\"Unver, Yasemin'
'Suleymano\(glu, Nevin'
'\,Coruh, Ufuk'
'Sancak, Kemal'

_publ_section_title
2-Benzoylmethyl-4-[(2-benzylideneethylidene)amino]-5-(2-thienylmethyl)-2<i>H</i>-1,2,4-triazol-3(4<i>H</i>)-one
_journal_coeditor_code HK2655
_journal_issue 5
_journal_name_full 'Acta Crystallographica Section E'
_journal_page_first o1006
_journal_page_last o1007
_journal_paper_doi 10.1107/S1600536809012719
_journal_volume 65
_journal_year 2009
_chemical_formula_moiety 'C24 H20 N4 O2 S'
_chemical_formula_sum 'C24 H20 N4 O2 S'
_chemical_formula_weight 428.50
_chemical_name_systematic
;
2-Benzoylmethyl-4-[(2-benzylideneethylidene)amino]-5-(2-thienylmethyl)-\
2<i>H</i>-1,2,4-triazol-3(4<i>H</i>)-one
;
_space_group_IT_number 14
_symmetry_cell_setting monoclinic
_symmetry_space_group_name_Hall '-P 2ybc'
_symmetry_space_group_name_H-M 'P 1 21/c 1'
_atom_sites_solution_hydrogens geom
_atom_sites_solution_primary direct
_atom_sites_solution_secondary difmap
_cell_angle_alpha 90.00
_cell_angle_beta 96.3950(10)
_cell_angle_gamma 90.00
_cell_formula_units_Z 4
_cell_length_a 17.4972(3)
_cell_length_b 14.7609(3)
_cell_length_c 8.27240(10)
_cell_measurement_reflns_used 2561
_cell_measurement_temperature 294(2)
_cell_measurement_theta_max 68.16
_cell_measurement_theta_min 2.54
_cell_volume 2123.25(6)
_computing_cell_refinement 'SAINT (Bruker, 1997)'
_computing_data_collection 'SMART (Bruker, 1997)'
_computing_data_reduction 'SAINT (Bruker, 1997'
_computing_molecular_graphics 'ORTEP-3 for Windows (Farrugia, 1997)'
_computing_publication_material 'WinGX publication routines (Farrugia, 1999)'
_computing_structure_refinement 'SHELXL97 (Sheldrick, 2008)'
_computing_structure_solution 'SHELXS97 (Sheldrick, 2008)'
_diffrn_ambient_temperature 294(2)
_diffrn_measured_fraction_theta_full 0.994
_diffrn_measured_fraction_theta_max 0.994
_diffrn_measurement_device_type 'Bruker CCD 6000 area-detector diffractometer'
_diffrn_measurement_method '\f and \w scans'
_diffrn_radiation_monochromator graphite
_diffrn_radiation_source 'fine-focus sealed tube'
_diffrn_radiation_type CuK\a
_diffrn_radiation_wavelength 1.54178
_diffrn_reflns_av_R_equivalents 0.0388
_diffrn_reflns_av_sigmaI/netI 0.0399
_diffrn_reflns_limit_h_max 18
_diffrn_reflns_limit_h_min -20
_diffrn_reflns_limit_k_max 16
_diffrn_reflns_limit_k_min -16
_diffrn_reflns_limit_l_max 9
_diffrn_reflns_limit_l_min -9
_diffrn_reflns_number 10706
_diffrn_reflns_theta_full 68.16
_diffrn_reflns_theta_max 68.16
_diffrn_reflns_theta_min 2.54
_diffrn_standards_number 0
_exptl_absorpt_coefficient_mu 1.590
_exptl_absorpt_correction_type none
_exptl_crystal_colour colorless
_exptl_crystal_density_diffrn 1.340
_exptl_crystal_density_method 'not measured'
_exptl_crystal_description prism
_exptl_crystal_F_000 896
_exptl_crystal_size_max 0.30
_exptl_crystal_size_mid 0.11
_exptl_crystal_size_min 0.07
_refine_diff_density_max 0.395
_refine_diff_density_min -0.217
_refine_ls_extinction_method none
_refine_ls_goodness_of_fit_ref 1.056
_refine_ls_hydrogen_treatment constr
_refine_ls_matrix_type full
_refine_ls_number_parameters 314
_refine_ls_number_reflns 3697
_refine_ls_restrained_S_all 1.068
_refine_ls_R_factor_all 0.0711
_refine_ls_R_factor_gt 0.0524
_refine_ls_shift/su_max 0.000
_refine_ls_shift/su_mean 0.000
_refine_ls_structure_factor_coef Fsqd
_refine_ls_weighting_details 'calc w=1/[\s^2^(Fo^2^)+(0.1091P)^2^] where P=(Fo^2^+2Fc^2^)/3'
_refine_ls_weighting_scheme calc
_refine_ls_wR_factor_gt 0.1598
_refine_ls_wR_factor_ref 0.1754
_reflns_number_gt 2561
_reflns_number_total 3697
_reflns_threshold_expression I>2\s(I)
_cod_data_source_file hk2655.cif
_cod_data_source_block I
_cod_original_sg_symbol_H-M 'P 21/c  '
_cod_database_code 2221714
_cod_database_fobs_code 2221714

loop_
_symmetry_equiv_pos_as_xyz
'x, y, z'
'-x, y+1/2, -z+1/2'
'-x, -y, -z'
'x, -y-1/2, z-1/2'

loop_
_atom_site_type_symbol
_atom_site_label
_atom_site_fract_x
_atom_site_fract_y
_atom_site_fract_z
_atom_site_U_iso_or_equiv
_atom_site_adp_type
_atom_site_calc_flag
_atom_site_refinement_flags
_atom_site_occupancy
_atom_site_disorder_assembly
_atom_site_disorder_group
S S1 0.58098(11) 0.41692(13) 0.0657(3) 0.0861(6) Uani d PDU 0.654(3) B 1
S S1' 0.6146(4) 0.2606(4) 0.2561(8) 0.0857(11) Uani d PDU 0.346(3) B 2
O O1 0.88146(9) 0.54521(11) 0.47227(19) 0.0690(5) Uani d . 1 . .
O O2 0.83595(10) 0.40286(12) 0.7644(2) 0.0831(5) Uani d . 1 . .
N N1 0.86815(11) 0.38928(12) 0.4521(2) 0.0637(5) Uani d . 1 B .
N N2 0.82649(11) 0.32716(12) 0.3517(2) 0.0649(5) Uani d . 1 . .
N N4 0.79359(10) 0.46712(11) 0.2811(2) 0.0535(4) Uani d . 1 . .
N N41 0.75222(11) 0.53233(12) 0.1882(2) 0.0599(5) Uani d . 1 B .
C C3 0.78325(13) 0.37638(15) 0.2497(3) 0.0580(6) Uani d . 1 B .
C C5 0.85161(13) 0.47661(15) 0.4121(3) 0.0564(5) Uani d . 1 B .
C C11 0.92508(14) 0.36161(16) 0.5806(3) 0.0660(6) Uani d . 1 . .
H H11A 0.9728 0.3932 0.5693 0.079 Uiso calc R 1 B .
H H11B 0.9345 0.2972 0.5705 0.079 Uiso calc R 1 . .
C C12 0.90121(14) 0.38067(14) 0.7490(3) 0.0598(6) Uani d . 1 B .
C C13 0.96094(13) 0.37260(13) 0.8891(3) 0.0559(5) Uani d . 1 . .
C C14 0.94621(16) 0.40534(15) 1.0407(3) 0.0672(7) Uani d . 1 . .
H H14 0.8981 0.4297 1.0527 0.081 Uiso calc R 1 . .
C C15 1.00083(17) 0.40240(17) 1.1714(3) 0.0744(7) Uani d . 1 . .
H H15 0.9899 0.4253 1.2710 0.089 Uiso calc R 1 . .
C C16 1.07174(17) 0.36594(18) 1.1572(3) 0.0775(7) Uani d . 1 . .
H H16 1.1090 0.3639 1.2465 0.093 Uiso calc R 1 . .
C C17 1.08709(17) 0.3324(2) 1.0088(3) 0.0839(8) Uani d . 1 . .
H H17 1.1348 0.3066 0.9984 0.101 Uiso calc R 1 . .
C C18 1.03279(15) 0.33661(16) 0.8763(3) 0.0727(7) Uani d . 1 . .
H H18 1.0445 0.3149 0.7765 0.087 Uiso calc R 1 . .
C C31 0.72983(14) 0.34018(16) 0.1113(3) 0.0687(6) Uani d DU 1 . .
H H31A 0.7351 0.3766 0.0155 0.082 Uiso calc R 1 A 1
H H31B 0.7453 0.2789 0.0882 0.082 Uiso calc R 1 A 1
C C32 0.64725(15) 0.33916(15) 0.1403(3) 0.07042(8) Uani d PDU 0.654(3) B 1
C C32' 0.64725(15) 0.33916(15) 0.1403(3) 0.07042(8) Uani d PDU 0.346(3) B 2
C C33 0.6141(7) 0.2793(8) 0.2307(16) 0.0822(19) Uani d PDU 0.654(3) B 1
H H33 0.6421 0.2322 0.2832 0.099 Uiso calc PR 0.654(3) B 1
C C33' 0.5934(8) 0.3931(9) 0.070(2) 0.086(2) Uani d PDU 0.346(3) B 2
H H33' 0.6037 0.4378 -0.0036 0.103 Uiso calc PR 0.346(3) B 2
C C34 0.5342(4) 0.2905(7) 0.2437(14) 0.0834(15) Uani d PDU 0.654(3) B 1
H H34 0.5044 0.2528 0.3015 0.100 Uiso calc PR 0.654(3) B 1
C C34' 0.5184(7) 0.3780(12) 0.116(2) 0.086(2) Uani d PDU 0.346(3) B 2
H H34' 0.4743 0.4109 0.0809 0.103 Uiso calc PR 0.346(3) B 2
C C35 0.5090(4) 0.3640(6) 0.1591(9) 0.0847(17) Uani d PDU 0.654(3) B 1
H H35 0.4585 0.3844 0.1512 0.102 Uiso calc PR 0.654(3) B 1
C C35' 0.5228(7) 0.3073(13) 0.219(3) 0.082(2) Uani d PDU 0.346(3) B 2
H H35' 0.4807 0.2855 0.2670 0.099 Uiso calc PR 0.346(3) B 2
C C42 0.75715(13) 0.61382(15) 0.2406(3) 0.0598(6) Uani d . 1 . .
H H42 0.7884 0.6271 0.3361 0.072 Uiso calc R 1 B .
C C43 0.71480(13) 0.68498(15) 0.1530(3) 0.0605(6) Uani d . 1 B .
H H43 0.6822 0.6705 0.0600 0.073 Uiso calc R 1 . .
C C44 0.72076(13) 0.77056(15) 0.2004(3) 0.0637(6) Uani d . 1 . .
H H44 0.7551 0.7813 0.2925 0.076 Uiso calc R 1 B .
C C45 0.68128(13) 0.85043(15) 0.1292(3) 0.0586(6) Uani d . 1 B .
C C46 0.62026(14) 0.84499(17) 0.0066(3) 0.0675(6) Uani d . 1 . .
H H46 0.6026 0.7886 -0.0312 0.081 Uiso calc R 1 B .
C C47 0.58586(16) 0.9221(2) -0.0589(4) 0.0826(8) Uani d . 1 B .
H H47 0.5453 0.9176 -0.1412 0.099 Uiso calc R 1 . .
C C48 0.61094(17) 1.0064(2) -0.0037(4) 0.0878(8) Uani d . 1 . .
H H48 0.5874 1.0585 -0.0487 0.105 Uiso calc R 1 B .
C C49 0.67029(17) 1.01301(18) 0.1166(4) 0.0893(8) Uani d . 1 B .
H H49 0.6873 1.0697 0.1542 0.107 Uiso calc R 1 . .
C C50 0.70537(16) 0.93594(17) 0.1831(3) 0.0765(7) Uani d . 1 . .
H H50 0.7459 0.9413 0.2654 0.092 Uiso calc R 1 B .

loop_
_atom_site_aniso_label
_atom_site_aniso_U_11
_atom_site_aniso_U_22
_atom_site_aniso_U_33
_atom_site_aniso_U_12
_atom_site_aniso_U_13
_atom_site_aniso_U_23
S1 0.0805(10) 0.0722(11) 0.1040(9) 0.0136(6) 0.0029(7) 0.0105(8)
S1' 0.100(2) 0.075(2) 0.0847(19) -0.0139(15) 0.0221(15) 0.0089(14)
O1 0.0746(11) 0.0566(10) 0.0731(10) -0.0050(7) -0.0033(8) -0.0049(8)
O2 0.0659(12) 0.0931(13) 0.0922(12) 0.0176(9) 0.0176(10) 0.0168(9)
N1 0.0714(13) 0.0495(11) 0.0679(11) 0.0034(9) -0.0022(10) -0.0017(9)
N2 0.0706(14) 0.0505(11) 0.0725(12) 0.0013(9) 0.0039(10) -0.0048(9)
N4 0.0555(11) 0.0472(11) 0.0577(10) 0.0027(7) 0.0052(8) -0.0001(8)
N41 0.0625(12) 0.0545(12) 0.0623(10) 0.0014(8) 0.0055(9) 0.0053(9)
C3 0.0605(14) 0.0507(13) 0.0638(13) 0.0001(10) 0.0114(11) -0.0072(10)
C5 0.0569(14) 0.0537(14) 0.0589(12) 0.0003(10) 0.0074(11) -0.0005(10)
C11 0.0672(16) 0.0619(14) 0.0677(14) 0.0116(11) 0.0020(12) 0.0019(11)
C12 0.0634(16) 0.0448(12) 0.0722(14) 0.0048(10) 0.0118(12) 0.0090(10)
C13 0.0617(14) 0.0437(12) 0.0635(13) -0.0012(9) 0.0127(11) 0.0058(9)
C14 0.0737(17) 0.0634(15) 0.0688(15) 0.0020(11) 0.0277(14) 0.0052(11)
C15 0.091(2) 0.0772(17) 0.0579(14) -0.0105(14) 0.0212(15) 0.0020(12)
C16 0.085(2) 0.0819(18) 0.0649(15) -0.0121(14) 0.0065(14) 0.0073(13)
C17 0.0701(18) 0.111(2) 0.0691(16) 0.0171(15) 0.0029(14) 0.0011(14)
C18 0.0739(18) 0.0830(18) 0.0619(14) 0.0169(13) 0.0112(13) -0.0054(12)
C31 0.0737(16) 0.0609(14) 0.0715(14) -0.0004(11) 0.0082(12) -0.0152(11)
C32 0.078 0.059 0.073 -0.0035(11) 0.0036(11) -0.0121(11)
C32' 0.078 0.059 0.073 -0.0035(11) 0.0036(11) -0.0121(11)
C33 0.090(3) 0.067(4) 0.090(4) -0.020(3) 0.012(3) 0.005(3)
C33' 0.085(4) 0.072(5) 0.099(4) -0.001(4) 0.003(4) -0.006(4)
C34 0.077(3) 0.076(4) 0.097(4) -0.012(2) 0.011(3) -0.003(2)
C34' 0.075(4) 0.078(4) 0.103(5) -0.005(4) -0.004(4) 0.001(4)
C35 0.069(3) 0.082(4) 0.103(5) -0.005(2) 0.009(3) -0.006(3)
C35' 0.069(4) 0.079(5) 0.099(5) -0.013(4) 0.007(4) -0.009(4)
C42 0.0619(15) 0.0551(14) 0.0624(13) 0.0041(10) 0.0067(11) 0.0016(10)
C43 0.0617(15) 0.0560(14) 0.0632(12) -0.0002(10) 0.0046(11) 0.0050(10)
C44 0.0614(15) 0.0612(15) 0.0671(13) 0.0018(10) 0.0015(11) 0.0009(11)
C45 0.0520(14) 0.0540(13) 0.0713(14) 0.0007(9) 0.0125(12) 0.0025(10)
C46 0.0611(16) 0.0624(15) 0.0795(16) 0.0009(11) 0.0097(13) 0.0041(12)
C47 0.0709(18) 0.084(2) 0.0921(18) 0.0095(14) 0.0054(15) 0.0170(15)
C48 0.077(2) 0.071(2) 0.118(2) 0.0145(14) 0.0189(18) 0.0249(17)
C49 0.080(2) 0.0561(16) 0.132(2) 0.0019(13) 0.0142(19) 0.0025(16)
C50 0.0697(17) 0.0586(16) 0.0998(19) 0.0024(12) 0.0033(14) -0.0030(13)

loop_
_atom_type_symbol
_atom_type_description
_atom_type_scat_dispersion_real
_atom_type_scat_dispersion_imag
_atom_type_scat_source
C C 0.0181 0.0091 'International Tables Vol C Tables 4.2.6.8 and 6.1.1.4'
H H 0.0000 0.0000 'International Tables Vol C Tables 4.2.6.8 and 6.1.1.4'
N N 0.0311 0.0180 'International Tables Vol C Tables 4.2.6.8 and 6.1.1.4'
O O 0.0492 0.0322 'International Tables Vol C Tables 4.2.6.8 and 6.1.1.4'
S S 0.3331 0.5567 'International Tables Vol C Tables 4.2.6.8 and 6.1.1.4'

loop_
_geom_angle_atom_site_label_1
_geom_angle_atom_site_label_2
_geom_angle_atom_site_label_3
_geom_angle_site_symmetry_1
_geom_angle_site_symmetry_3
_geom_angle
_geom_angle_publ_flag
C32 S1 C35 . . 91.9(3) ?
N2 N1 C11 . . 122.07(18) ?
C5 N1 N2 . . 113.51(18) ?
C5 N1 C11 . . 124.37(19) ?
C3 N2 N1 . . 104.44(17) ?
N41 N4 C5 . . 130.25(17) ?
C3 N4 N41 . . 121.59(19) ?
C3 N4 C5 . . 108.14(18) ?
C42 N41 N4 . . 117.04(18) ?
N2 C3 N4 . . 111.7(2) ?
N2 C3 C31 . . 124.8(2) ?
N4 C3 C31 . . 123.5(2) ?
O1 C5 N1 . . 128.3(2) ?
O1 C5 N4 . . 129.5(2) ?
N1 C5 N4 . . 102.10(18) ?
N1 C11 C12 . . 112.76(19) ?
N1 C11 H11A . . 109.0 ?
N1 C11 H11B . . 109.0 ?
C12 C11 H11A . . 109.0 ?
C12 C11 H11B . . 109.0 ?
H11A C11 H11B . . 107.8 ?
O2 C12 C11 . . 120.3(2) ?
O2 C12 C13 . . 122.3(2) ?
C13 C12 C11 . . 117.41(19) ?
C14 C13 C12 . . 119.5(2) ?
C18 C13 C14 . . 117.6(2) ?
C18 C13 C12 . . 122.9(2) ?
C13 C14 H14 . . 119.4 ?
C15 C14 C13 . . 121.3(2) ?
C15 C14 H14 . . 119.4 ?
C14 C15 C16 . . 120.5(2) ?
C14 C15 H15 . . 119.8 ?
C16 C15 H15 . . 119.8 ?
C15 C16 C17 . . 119.1(3) ?
C15 C16 H16 . . 120.5 ?
C17 C16 H16 . . 120.5 ?
C16 C17 H17 . . 119.7 ?
C18 C17 C16 . . 120.7(3) ?
C18 C17 H17 . . 119.7 ?
C13 C18 H18 . . 119.6 ?
C17 C18 C13 . . 120.9(2) ?
C17 C18 H18 . . 119.6 ?
C3 C31 H31B . . 108.6 ?
C3 C31 H31A . . 108.6 ?
C32 C31 C3 . . 114.50(18) ?
C32 C31 H31A . . 108.6 ?
C32 C31 H31B . . 108.6 ?
H31A C31 H31B . . 107.6 ?
C31 C32 S1 . . 124.70(19) ?
C33 C32 S1 . . 109.3(5) ?
C33 C32 C31 . . 126.0(6) ?
C32 C33 C34 . . 117.3(9) ?
C32 C33 H33 . . 121.4 ?
C34 C33 H33 . . 121.4 ?
C34' C33' H33' . . 122.5 ?
C33 C34 H34 . . 125.6 ?
C35 C34 C33 . . 108.8(9) ?
C35 C34 H34 . . 125.6 ?
C33' C34' H34' . . 126.2 ?
C35' C34' C33' . . 107.5(13) ?
C35' C34' H34' . . 126.2 ?
S1 C35 H35 . . 123.7 ?
C34 C35 S1 . . 112.6(7) ?
C34 C35 H35 . . 123.7 ?
S1' C35' H35' . . 123.1 ?
C34' C35' S1' . . 113.8(12) ?
C34' C35' H35' . . 123.1 ?
N41 C42 C43 . . 120.4(2) ?
N41 C42 H42 . . 119.8 ?
C43 C42 H42 . . 119.8 ?
C42 C43 H43 . . 119.0 ?
C44 C43 C42 . . 122.0(2) ?
C44 C43 H43 . . 119.0 ?
C43 C44 C45 . . 129.4(2) ?
C43 C44 H44 . . 115.3 ?
C45 C44 H44 . . 115.3 ?
C46 C45 C44 . . 122.6(2) ?
C50 C45 C44 . . 119.5(2) ?
C50 C45 C46 . . 117.9(2) ?
C45 C46 H46 . . 119.7 ?
C47 C46 C45 . . 120.5(2) ?
C47 C46 H46 . . 119.7 ?
C46 C47 C48 . . 120.6(3) ?
C46 C47 H47 . . 119.7 ?
C48 C47 H47 . . 119.7 ?
C47 C48 H48 . . 120.2 ?
C49 C48 C47 . . 119.7(3) ?
C49 C48 H48 . . 120.2 ?
C48 C49 C50 . . 120.2(3) ?
C48 C49 H49 . . 119.9 ?
C50 C49 H49 . . 119.9 ?
C45 C50 H50 . . 119.4 ?
C49 C50 C45 . . 121.1(3) ?
C49 C50 H50 . . 119.4 ?

loop_
_geom_bond_atom_site_label_1
_geom_bond_atom_site_label_2
_geom_bond_site_symmetry_2
_geom_bond_distance
_geom_bond_publ_flag
O1 C5 . 1.220(2) ?
N1 C11 . 1.433(3) ?
N2 N1 . 1.388(2) ?
N4 N41 . 1.385(2) ?
N4 C3 . 1.373(3) ?
N4 C5 . 1.407(3) ?
N41 C42 . 1.278(3) ?
C3 N2 . 1.292(3) ?
C5 N1 . 1.354(3) ?
C11 H11A . 0.9700 ?
C11 H11B . 0.9700 ?
C12 O2 . 1.208(3) ?
C12 C11 . 1.524(3) ?
C12 C13 . 1.476(3) ?
C13 C14 . 1.394(3) ?
C13 C18 . 1.380(3) ?
C14 C15 . 1.362(4) ?
C14 H14 . 0.9300 ?
C15 C16 . 1.370(4) ?
C15 H15 . 0.9300 ?
C16 C17 . 1.378(3) ?
C16 H16 . 0.9300 ?
C17 H17 . 0.9300 ?
C18 C17 . 1.369(4) ?
C18 H18 . 0.9300 ?
C31 C3 . 1.494(3) ?
C31 C32 . 1.491(4) ?
C31 H31A . 0.9700 ?
C31 H31B . 0.9700 ?
C32 S1 . 1.698(3) ?
C32 C33 . 1.331(9) ?
C33 C34 . 1.424(13) ?
C33 H33 . 0.9300 ?
C33' C34' . 1.424(15) ?
C33' H33' . 0.9300 ?
C34 C35 . 1.339(6) ?
C34 H34 . 0.9300 ?
C34' C35' . 1.345(9) ?
C34' H34' . 0.9300 ?
C35 S1 . 1.735(6) ?
C35 H35 . 0.9300 ?
C35' S1' . 1.744(10) ?
C35' H35' . 0.9300 ?
C42 C43 . 1.435(3) ?
C42 H42 . 0.9300 ?
C43 C44 . 1.323(3) ?
C43 H43 . 0.9300 ?
C44 H44 . 0.9300 ?
C45 C50 . 1.388(3) ?
C45 C46 . 1.391(3) ?
C45 C44 . 1.457(3) ?
C46 C47 . 1.371(3) ?
C46 H46 . 0.9300 ?
C47 C48 . 1.380(4) ?
C47 H47 . 0.9300 ?
C48 C49 . 1.360(4) ?
C48 H48 . 0.9300 ?
C49 H49 . 0.9300 ?
C50 C49 . 1.378(4) ?
C50 H50 . 0.9300 ?

loop_
_geom_hbond_atom_site_label_D
_geom_hbond_atom_site_label_H
_geom_hbond_atom_site_label_A
_geom_hbond_site_symmetry_A
_geom_hbond_distance_DH
_geom_hbond_distance_HA
_geom_hbond_distance_DA
_geom_hbond_angle_DHA
_geom_hbond_publ_flag
C42 H42 O1 . 0.93 2.23 2.916(3) 130 yes
C14 H14 Cg1 1_554 0.93 2.91 3.501(3) 122 yes
C11 H11B Cg2 4_545 0.97 2.89 3.816(3) 159 yes
C48 H48 Cg3 4_555 0.93 2.79 3.557(3) 141 yes

loop_
_geom_torsion_atom_site_label_1
_geom_torsion_atom_site_label_2
_geom_torsion_atom_site_label_3
_geom_torsion_atom_site_label_4
_geom_torsion_site_symmetry_1
_geom_torsion_site_symmetry_2
_geom_torsion_site_symmetry_3
_geom_torsion_site_symmetry_4
_geom_torsion
_geom_torsion_publ_flag
N2 N1 C11 C12 . . . . -111.3(2) ?
C5 N1 C11 C12 . . . . 71.3(3) ?
C3 N2 N1 C5 . . . . -0.6(2) ?
C3 N2 N1 C11 . . . . -178.2(2) ?
N41 N4 C5 O1 . . . . -2.8(4) ?
N41 N4 C5 N1 . . . . 179.14(17) ?
C3 N4 C5 O1 . . . . 175.3(2) ?
C3 N4 C5 N1 . . . . -2.8(2) ?
C3 N4 N41 C42 . . . . 169.85(18) ?
C5 N4 N41 C42 . . . . -12.3(3) ?
N41 N4 C3 N2 . . . . -179.05(17) ?
N41 N4 C3 C31 . . . . 2.5(3) ?
C5 N4 C3 N2 . . . . 2.7(2) ?
C5 N4 C3 C31 . . . . -175.77(19) ?
N4 N41 C42 C43 . . . . -178.75(17) ?
N4 C3 N2 N1 . . . . -1.3(2) ?
C31 C3 N2 N1 . . . . 177.15(19) ?
O1 C5 N1 N2 . . . . -176.0(2) ?
O1 C5 N1 C11 . . . . 1.6(4) ?
N4 C5 N1 N2 . . . . 2.1(2) ?
N4 C5 N1 C11 . . . . 179.67(19) ?
O2 C12 C11 N1 . . . . 11.1(3) ?
C13 C12 C11 N1 . . . . -167.79(18) ?
O2 C12 C13 C14 . . . . -10.8(3) ?
O2 C12 C13 C18 . . . . 171.6(2) ?
C11 C12 C13 C14 . . . . 168.08(19) ?
C11 C12 C13 C18 . . . . -9.5(3) ?
C12 C13 C14 C15 . . . . -177.4(2) ?
C18 C13 C14 C15 . . . . 0.3(3) ?
C12 C13 C18 C17 . . . . 178.4(2) ?
C14 C13 C18 C17 . . . . 0.8(4) ?
C13 C14 C15 C16 . . . . -0.8(4) ?
C14 C15 C16 C17 . . . . 0.1(4) ?
C15 C16 C17 C18 . . . . 1.0(4) ?
C13 C18 C17 C16 . . . . -1.5(4) ?
C32 C31 C3 N2 . . . . 102.4(3) ?
C32 C31 C3 N4 . . . . -79.4(3) ?
C3 C31 C32 S1 . . . . 101.1(3) ?
C3 C31 C32 C33 . . . . -77.2(8) ?
C31 C32 S1 C35 . . . . -179.3(4) ?
C33 C32 S1 C35 . . . . -0.7(8) ?
S1 C32 C33 C34 . . . . 1.2(15) ?
C31 C32 C33 C34 . . . . 179.7(9) ?
C32 C33 C34 C35 . . . . -1.1(17) ?
C33 C34 C35 S1 . . . . 0.4(13) ?
C33' C34' C35' S1' . . . . -1(2) ?
C34 C35 S1 C32 . . . . 0.1(7) ?
N41 C42 C43 C44 . . . . -177.4(2) ?
C42 C43 C44 C45 . . . . -178.5(2) ?
C46 C45 C44 C43 . . . . 9.7(4) ?
C50 C45 C44 C43 . . . . -169.5(2) ?
C44 C45 C46 C47 . . . . -178.7(2) ?
C50 C45 C46 C47 . . . . 0.5(3) ?
C44 C45 C50 C49 . . . . 178.9(2) ?
C46 C45 C50 C49 . . . . -0.4(3) ?
C45 C46 C47 C48 . . . . -0.3(4) ?
C46 C47 C48 C49 . . . . 0.0(4) ?
C47 C48 C49 C50 . . . . 0.1(4) ?
C45 C50 C49 C48 . . . . 0.1(4) ?
